data_4122101
loop_
_publ_author_name
'Kuriyama, Shogo'
'Arashiba, Kazuya'
'Nakajima, Kazunari'
'Tanaka, Hiromasa'
'Kamaru, Nobuaki'
'Yoshizawa, Kazunari'
'Nishibayashi, Yoshiaki'

_publ_section_title
;
 Catalytic Formation of Ammonia from Molecular Dinitrogen by Use of
 Dinitrogen-Bridged Dimolybdenum-Dinitrogen Complexes Bearing PNP-Pincer
 Ligands: Remarkable Effect of Substituent at PNP-Pincer Ligand.
;
_journal_issue 27
_journal_name_full 'Journal of the American Chemical Society'
_journal_page_first 9719
_journal_page_last 9731
_journal_paper_doi 10.1021/ja5044243
_journal_volume 136
_journal_year 2014
_chemical_absolute_configuration 'CHOOSE rm ad rmad syn or unk'
_chemical_formula_moiety 'C24 H45 Cl3 Mo N P2 '
_chemical_formula_sum 'C24 H45 Cl3 Mo N P2'
_chemical_formula_weight 611.87
_space_group_IT_number 19
_symmetry_cell_setting orthorhombic
_symmetry_Int_Tables_number 19
_symmetry_space_group_name_Hall 'P 2ac 2ab'
_symmetry_space_group_name_H-M 'P 21 21 21'
_cell_angle_alpha 90.0000
_cell_angle_beta 90.0000
_cell_angle_gamma 90.0000
_cell_formula_units_Z 4
_cell_length_a 13.2161(6)
_cell_length_b 14.3784(8)
_cell_length_c 15.8066(7)
_cell_measurement_reflns_used 27147
_cell_measurement_temperature 173.1
_cell_measurement_theta_max 27.4
_cell_measurement_theta_min 3.0
_cell_volume 3003.7(3)
_computing_cell_refinement PROCESS-AUTO
_computing_data_collection PROCESS-AUTO
_computing_data_reduction CrystalStructure
_computing_publication_material 'CrystalStructure 3.8'
_computing_structure_refinement CRYSTALS
_computing_structure_solution SIR97
_diffrn_ambient_temperature 173.1
_diffrn_detector_area_resol_mean 10.00
_diffrn_measured_fraction_theta_full 0.997
_diffrn_measured_fraction_theta_max 0.997
_diffrn_measurement_device_type 'Rigaku RAXIS-RAPID'
_diffrn_measurement_method \w
_diffrn_radiation_type 'Mo K\a'
_diffrn_radiation_wavelength 0.71075
_diffrn_reflns_av_R_equivalents 0.023
_diffrn_reflns_limit_h_max 17
_diffrn_reflns_limit_h_min -16
_diffrn_reflns_limit_k_max 18
_diffrn_reflns_limit_k_min -18
_diffrn_reflns_limit_l_max 20
_diffrn_reflns_limit_l_min -20
_diffrn_reflns_number 29024
_diffrn_reflns_theta_full 27.43
_diffrn_reflns_theta_max 27.43
_exptl_absorpt_coefficient_mu 0.822
_exptl_absorpt_correction_T_max 0.848
_exptl_absorpt_correction_T_min 0.699
_exptl_absorpt_correction_type multi-scan
_exptl_absorpt_process_details
;
    Higashi, T. (1995). Program for Absorption Correction.
    Rigaku Corporation, Tokyo, Japan.
;
_exptl_crystal_colour orange
_exptl_crystal_density_diffrn 1.353
_exptl_crystal_density_method 'not measured'
_exptl_crystal_description block
_exptl_crystal_F_000 1276.00
_exptl_crystal_size_max 0.45
_exptl_crystal_size_mid 0.30
_exptl_crystal_size_min 0.20
_refine_diff_density_max 0.69
_refine_diff_density_min -0.72
_refine_ls_abs_structure_details 'Flack, H. D. (1983), Acta Cryst. A39, 876-881.  3019 Friedel Pairs'
_refine_ls_abs_structure_Flack 0.28(2)
_refine_ls_extinction_method none
_refine_ls_goodness_of_fit_ref 1.009
_refine_ls_hydrogen_treatment refall
_refine_ls_number_parameters 326
_refine_ls_number_reflns 6838
_refine_ls_R_factor_gt 0.0273
_refine_ls_shift/su_max 0.0000
_refine_ls_structure_factor_coef Fsqd
_refine_ls_weighting_details 'w = 1/[4.0000\s(Fo^2^)]/(4Fo^2^)'
_refine_ls_weighting_scheme calc
_refine_ls_wR_factor_ref 0.0743
_reflns_number_gt 6434
_reflns_number_total 6838
_reflns_threshold_expression F^2^>2.0\s(F^2^)
_cod_data_source_file ja5044243_si_002.cif
_cod_data_source_block '[MoCl3(3e)]_(2e)'
_cod_depositor_comments 'Adding full bibliography for 4122097--4122101.cif.'
_cod_original_formula_sum 'C24 H45 Cl3 Mo N P2 '
_cod_database_code 4122101

loop_
_symmetry_equiv_pos_site_id
_symmetry_equiv_pos_as_xyz
1 +X,+Y,+Z
2 1/2+X,1/2-Y,-Z
3 -X,1/2+Y,1/2-Z
4 1/2-X,-Y,1/2+Z

loop_
_atom_site_label
_atom_site_type_symbol
_atom_site_fract_x
_atom_site_fract_y
_atom_site_fract_z
_atom_site_U_iso_or_equiv
_atom_site_adp_type
_atom_site_occupancy
_atom_site_symmetry_multiplicity
_atom_site_calc_flag
_atom_site_refinement_flags
Mo(1) Mo 0.63613(2) 0.09500(2) 0.22599(2) 0.01839(6) Uani 1.00 1 d .
Cl(1) Cl 0.66123(6) -0.02511(6) 0.33155(5) 0.0297(2) Uani 1.00 1 d .
Cl(2) Cl 0.67517(7) 0.21171(6) 0.33135(5) 0.0323(2) Uani 1.00 1 d .
Cl(3) Cl 0.60576(6) 0.21237(6) 0.12026(6) 0.0324(2) Uani 1.00 1 d .
P(1) P 0.81682(6) 0.07145(6) 0.16440(5) 0.0196(2) Uani 1.00 1 d .
P(2) P 0.43957(6) 0.06138(6) 0.23462(5) 0.0225(2) Uani 1.00 1 d .
N(1) N 0.61300(19) -0.01454(19) 0.13076(15) 0.0198(6) Uani 1.00 1 d .
C(1) C 0.8927(2) -0.0338(2) 0.1999(2) 0.0259(8) Uani 1.00 1 d .
C(2) C 0.9197(2) -0.0237(2) 0.2941(2) 0.0345(10) Uani 1.00 1 d .
C(3) C 0.9893(2) -0.0493(2) 0.1492(2) 0.0338(10) Uani 1.00 1 d .
C(4) C 0.8277(2) -0.1210(2) 0.1879(2) 0.0310(9) Uani 1.00 1 d .
C(5) C 0.9060(2) 0.1719(2) 0.1413(2) 0.0252(8) Uani 1.00 1 d .
C(6) C 0.8439(2) 0.2621(2) 0.1351(2) 0.0374(10) Uani 1.00 1 d .
C(7) C 0.9810(2) 0.1847(2) 0.2130(2) 0.0398(11) Uani 1.00 1 d .
C(8) C 0.9643(2) 0.1602(2) 0.0570(2) 0.0353(10) Uani 1.00 1 d .
C(9) C 0.7675(2) 0.0400(2) 0.05883(19) 0.0249(9) Uani 1.00 1 d .
C(10) C 0.6777(2) -0.0252(2) 0.06448(18) 0.0209(8) Uani 1.00 1 d .
C(11) C 0.6644(2) -0.0936(2) 0.00442(18) 0.0254(8) Uani 1.00 1 d .
C(12) C 0.5846(2) -0.1561(2) 0.0103(2) 0.0273(9) Uani 1.00 1 d .
C(13) C 0.5195(2) -0.1448(2) 0.07913(19) 0.0269(9) Uani 1.00 1 d .
C(14) C 0.5338(2) -0.0747(2) 0.13703(18) 0.0219(8) Uani 1.00 1 d .
C(15) C 0.5677(3) -0.2311(2) -0.0523(2) 0.0438(12) Uani 1.00 1 d .
C(16) C 0.4601(2) -0.0620(2) 0.20877(19) 0.0246(8) Uani 1.00 1 d .
C(17) C 0.3667(2) 0.0571(2) 0.33831(19) 0.0303(9) Uani 1.00 1 d .
C(18) C 0.4447(3) 0.0445(3) 0.4102(2) 0.0439(12) Uani 1.00 1 d .
C(19) C 0.2919(2) -0.0243(2) 0.3425(2) 0.0448(12) Uani 1.00 1 d .
C(20) C 0.3111(3) 0.1488(2) 0.3527(2) 0.0427(12) Uani 1.00 1 d .
C(21) C 0.3531(2) 0.1053(2) 0.1472(2) 0.0304(9) Uani 1.00 1 d .
C(22) C 0.2470(2) 0.0627(3) 0.1507(2) 0.0477(12) Uani 1.00 1 d .
C(23) C 0.3440(2) 0.2122(2) 0.1519(2) 0.0397(11) Uani 1.00 1 d .
C(24) C 0.3978(2) 0.0797(2) 0.0615(2) 0.0370(10) Uani 1.00 1 d .
H(1) H 0.9828 0.0076 0.2984 0.042 Uiso 1.00 1 c R
H(2) H 0.9250 -0.0834 0.3195 0.042 Uiso 1.00 1 c R
H(3) H 0.8690 0.0115 0.3224 0.042 Uiso 1.00 1 c R
H(4) H 0.9754 -0.0888 0.1025 0.041 Uiso 1.00 1 c R
H(5) H 1.0386 -0.0777 0.1845 0.041 Uiso 1.00 1 c R
H(6) H 1.0142 0.0087 0.1293 0.041 Uiso 1.00 1 c R
H(7) H 0.7898 -0.1325 0.2379 0.038 Uiso 1.00 1 c R
H(8) H 0.8710 -0.1723 0.1770 0.038 Uiso 1.00 1 c R
H(9) H 0.7828 -0.1127 0.1416 0.038 Uiso 1.00 1 c R
H(10) H 0.8228 0.2712 0.0782 0.046 Uiso 1.00 1 c R
H(11) H 0.8834 0.3137 0.1529 0.045 Uiso 1.00 1 c R
H(12) H 0.7861 0.2566 0.1705 0.045 Uiso 1.00 1 c R
H(13) H 0.9532 0.2262 0.2536 0.048 Uiso 1.00 1 c R
H(14) H 1.0430 0.2091 0.1923 0.048 Uiso 1.00 1 c R
H(15) H 0.9930 0.1260 0.2389 0.049 Uiso 1.00 1 c R
H(16) H 1.0257 0.1278 0.0675 0.043 Uiso 1.00 1 c R
H(17) H 0.9788 0.2191 0.0327 0.043 Uiso 1.00 1 c R
H(18) H 0.9236 0.1250 0.0191 0.043 Uiso 1.00 1 c R
H(19) H 0.7486 0.0952 0.0299 0.030 Uiso 1.00 1 c R
H(20) H 0.8196 0.0094 0.0282 0.030 Uiso 1.00 1 c R
H(21) H 0.7113 -0.0994 -0.0408 0.030 Uiso 1.00 1 c R
H(22) H 0.4652 -0.1873 0.0870 0.032 Uiso 1.00 1 c R
H(23) H 0.5253 -0.2080 -0.0960 0.053 Uiso 1.00 1 c R
H(24) H 0.5359 -0.2826 -0.0257 0.053 Uiso 1.00 1 c R
H(25) H 0.6306 -0.2502 -0.0757 0.053 Uiso 1.00 1 c R
H(26) H 0.4856 -0.0933 0.2572 0.029 Uiso 1.00 1 c R
H(27) H 0.3971 -0.0886 0.1930 0.030 Uiso 1.00 1 c R
H(28) H 0.4540 -0.0203 0.4192 0.053 Uiso 1.00 1 c R
H(29) H 0.4218 0.0727 0.4610 0.053 Uiso 1.00 1 c R
H(30) H 0.5071 0.0718 0.3936 0.053 Uiso 1.00 1 c R
H(31) H 0.2289 -0.0036 0.3206 0.054 Uiso 1.00 1 c R
H(32) H 0.2831 -0.0448 0.3991 0.054 Uiso 1.00 1 c R
H(33) H 0.3165 -0.0743 0.3090 0.054 Uiso 1.00 1 c R
H(34) H 0.3543 0.1894 0.3835 0.052 Uiso 1.00 1 c R
H(35) H 0.2507 0.1386 0.3840 0.052 Uiso 1.00 1 c R
H(36) H 0.2948 0.1762 0.2997 0.052 Uiso 1.00 1 c R
H(37) H 0.2477 0.0085 0.1163 0.058 Uiso 1.00 1 c R
H(38) H 0.1979 0.1051 0.1297 0.058 Uiso 1.00 1 c R
H(39) H 0.2306 0.0461 0.2072 0.058 Uiso 1.00 1 c R
H(40) H 0.2890 0.2288 0.1875 0.048 Uiso 1.00 1 c R
H(41) H 0.3331 0.2367 0.0968 0.048 Uiso 1.00 1 c R
H(42) H 0.4050 0.2368 0.1744 0.048 Uiso 1.00 1 c R
H(43) H 0.4420 0.1275 0.0427 0.045 Uiso 1.00 1 c R
H(44) H 0.3448 0.0717 0.0216 0.045 Uiso 1.00 1 c R
H(45) H 0.4345 0.0232 0.0670 0.045 Uiso 1.00 1 c R

loop_
_atom_site_aniso_label
_atom_site_aniso_U_11
_atom_site_aniso_U_22
_atom_site_aniso_U_33
_atom_site_aniso_U_12
_atom_site_aniso_U_13
_atom_site_aniso_U_23
Mo(1) 0.01773(12) 0.01784(13) 0.01961(12) 0.00147(11) -0.00091(11) -0.00017(12)
Cl(1) 0.0324(4) 0.0320(5) 0.0245(3) 0.0055(3) 0.0019(3) 0.0070(3)
Cl(2) 0.0346(4) 0.0286(5) 0.0336(4) 0.0054(3) -0.0043(3) -0.0119(4)
Cl(3) 0.0284(4) 0.0283(5) 0.0405(4) -0.0018(3) -0.0067(3) 0.0123(4)
P(1) 0.0183(3) 0.0190(4) 0.0216(3) -0.0008(3) 0.0005(3) -0.0019(3)
P(2) 0.0200(3) 0.0223(4) 0.0251(4) -0.0006(3) 0.0013(3) 0.0009(3)
N(1) 0.0213(14) 0.0203(15) 0.0178(12) -0.0006(11) 0.0005(10) 0.0016(10)
C(1) 0.0250(17) 0.0179(17) 0.0349(18) 0.0062(13) -0.0010(13) -0.0015(13)
C(2) 0.0310(19) 0.035(2) 0.037(2) 0.0070(16) -0.0027(15) -0.0004(16)
C(3) 0.0253(18) 0.030(2) 0.046(2) 0.0053(15) 0.0041(16) -0.0095(17)
C(4) 0.0312(18) 0.027(2) 0.0345(18) 0.0059(14) -0.0021(15) 0.0019(15)
C(5) 0.0229(16) 0.0234(19) 0.0293(17) -0.0075(14) 0.0033(13) -0.0035(14)
C(6) 0.040(2) 0.023(2) 0.049(2) -0.0100(16) 0.0059(17) 0.0023(16)
C(7) 0.040(2) 0.033(2) 0.047(2) -0.0095(16) -0.0045(18) -0.0090(18)
C(8) 0.0310(19) 0.039(2) 0.0354(19) -0.0131(17) 0.0106(16) -0.0013(18)
C(9) 0.0270(18) 0.030(2) 0.0177(15) -0.0057(14) 0.0043(13) -0.0020(14)
C(10) 0.0210(16) 0.0229(18) 0.0188(15) -0.0008(13) -0.0028(13) 0.0017(13)
C(11) 0.0289(16) 0.0286(18) 0.0187(14) -0.0047(16) -0.0002(12) -0.0001(15)
C(12) 0.0332(19) 0.026(2) 0.0229(16) -0.0038(15) -0.0042(14) -0.0034(14)
C(13) 0.0267(18) 0.025(2) 0.0292(17) -0.0075(14) -0.0001(14) -0.0027(14)
C(14) 0.0234(15) 0.0185(19) 0.0236(15) -0.0014(12) -0.0014(12) 0.0032(13)
C(15) 0.059(2) 0.044(2) 0.0289(19) -0.020(2) 0.0054(18) -0.0114(18)
C(16) 0.0210(15) 0.0226(17) 0.0302(18) -0.0028(13) 0.0056(13) -0.0016(14)
C(17) 0.0306(18) 0.0322(19) 0.0281(16) 0.0006(16) 0.0074(16) 0.0003(15)
C(18) 0.050(2) 0.055(2) 0.0269(19) 0.003(2) 0.0134(17) 0.0002(18)
C(19) 0.041(2) 0.047(2) 0.046(2) -0.0048(19) 0.0164(19) 0.004(2)
C(20) 0.044(2) 0.048(2) 0.035(2) 0.006(2) 0.0054(17) -0.0069(19)
C(21) 0.0218(16) 0.035(2) 0.0346(17) -0.0029(17) -0.0047(14) 0.0002(16)
C(22) 0.0250(19) 0.069(3) 0.049(2) -0.0040(19) -0.0047(17) -0.000(2)
C(23) 0.036(2) 0.036(2) 0.048(2) 0.0062(17) 0.0026(17) 0.0103(18)
C(24) 0.0301(18) 0.048(2) 0.0330(18) -0.0017(17) -0.0025(14) 0.0039(18)

loop_
_atom_type_symbol
_atom_type_description
_atom_type_scat_dispersion_real
_atom_type_scat_dispersion_imag
_atom_type_scat_source
C C 0.003 0.002
;
International Tables for Crystallography
(1992, Vol. C, Tables 4.2.6.8 and 6.1.1.4)
;
H H 0.000 0.000
;
International Tables for Crystallography
(1992, Vol. C, Table 6.1.1.4)
;
Cl Cl 0.148 0.159
;
International Tables for Crystallography
(1992, Vol. C, Tables 4.2.6.8 and 6.1.1.4)
;
N N 0.006 0.003
;
International Tables for Crystallography
(1992, Vol. C, Tables 4.2.6.8 and 6.1.1.4)
;
P P 0.102 0.094
;
International Tables for Crystallography
(1992, Vol. C, Tables 4.2.6.8 and 6.1.1.4)
;
Mo Mo -1.683 0.686
;
International Tables for Crystallography
(1992, Vol. C, Tables 4.2.6.8 and 6.1.1.4)
;

loop_
_geom_angle_atom_site_label_1
_geom_angle_atom_site_label_2
_geom_angle_atom_site_label_3
_geom_angle
_geom_angle_publ_flag
Cl(1) Mo(1) Cl(2) 89.49(2) yes
Cl(1) Mo(1) Cl(3) 178.14(2) yes
Cl(1) Mo(1) P(1) 92.25(2) yes
Cl(1) Mo(1) P(2) 88.21(2) yes
Cl(1) Mo(1) N(1) 88.85(7) yes
Cl(2) Mo(1) Cl(3) 91.56(3) yes
Cl(2) Mo(1) P(1) 98.75(2) yes
Cl(2) Mo(1) P(2) 107.49(2) yes
Cl(2) Mo(1) N(1) 175.55(7) yes
Cl(3) Mo(1) P(1) 89.11(2) yes
Cl(3) Mo(1) P(2) 90.01(2) yes
Cl(3) Mo(1) N(1) 90.21(7) yes
P(1) Mo(1) P(2) 153.76(2) yes
P(1) Mo(1) N(1) 77.19(6) yes
P(2) Mo(1) N(1) 76.59(6) yes
Mo(1) P(1) C(1) 118.54(10) yes
Mo(1) P(1) C(5) 122.87(10) yes
Mo(1) P(1) C(9) 92.64(10) yes
C(1) P(1) C(5) 109.53(14) yes
C(1) P(1) C(9) 104.99(14) yes
C(5) P(1) C(9) 103.37(14) yes
Mo(1) P(2) C(16) 91.14(9) yes
Mo(1) P(2) C(17) 123.20(10) yes
Mo(1) P(2) C(21) 119.49(10) yes
C(16) P(2) C(17) 103.56(14) yes
C(16) P(2) C(21) 104.33(15) yes
C(17) P(2) C(21) 109.42(14) yes
Mo(1) N(1) C(10) 121.3(2) yes
Mo(1) N(1) C(14) 120.80(19) yes
C(10) N(1) C(14) 117.9(2) yes
P(1) C(1) C(2) 109.5(2) yes
P(1) C(1) C(3) 113.8(2) yes
P(1) C(1) C(4) 108.6(2) yes
C(2) C(1) C(3) 109.2(2) yes
C(2) C(1) C(4) 109.1(2) yes
C(3) C(1) C(4) 106.5(2) yes
P(1) C(5) C(6) 108.8(2) yes
P(1) C(5) C(7) 110.7(2) yes
P(1) C(5) C(8) 113.0(2) yes
C(6) C(5) C(7) 107.1(2) yes
C(6) C(5) C(8) 107.6(2) yes
C(7) C(5) C(8) 109.4(2) yes
P(1) C(9) C(10) 112.0(2) yes
N(1) C(10) C(9) 117.9(2) yes
N(1) C(10) C(11) 122.0(2) yes
C(9) C(10) C(11) 120.1(2) yes
C(10) C(11) C(12) 120.8(2) yes
C(11) C(12) C(13) 116.4(3) yes
C(11) C(12) C(15) 122.7(3) yes
C(13) C(12) C(15) 120.9(3) yes
C(12) C(13) C(14) 121.3(3) yes
N(1) C(14) C(13) 121.6(2) yes
N(1) C(14) C(16) 118.3(2) yes
C(13) C(14) C(16) 120.1(2) yes
P(2) C(16) C(14) 112.3(2) yes
P(2) C(17) C(18) 107.4(2) yes
P(2) C(17) C(19) 112.9(2) yes
P(2) C(17) C(20) 110.1(2) yes
C(18) C(17) C(19) 108.0(2) yes
C(18) C(17) C(20) 108.2(2) yes
C(19) C(17) C(20) 110.0(3) yes
P(2) C(21) C(22) 113.1(2) yes
P(2) C(21) C(23) 110.1(2) yes
P(2) C(21) C(24) 109.4(2) yes
C(22) C(21) C(23) 109.0(2) yes
C(22) C(21) C(24) 106.9(2) yes
C(23) C(21) C(24) 108.3(2) yes
C(1) C(2) H(1) 108.5 no
C(1) C(2) H(2) 109.9 no
C(1) C(2) H(3) 110.0 no
H(1) C(2) H(2) 109.5 no
H(1) C(2) H(3) 109.5 no
H(2) C(2) H(3) 109.5 no
C(1) C(3) H(4) 109.6 no
C(1) C(3) H(5) 109.2 no
C(1) C(3) H(6) 109.6 no
H(4) C(3) H(5) 109.5 no
H(4) C(3) H(6) 109.5 no
H(5) C(3) H(6) 109.5 no
C(1) C(4) H(7) 109.6 no
C(1) C(4) H(8) 108.7 no
C(1) C(4) H(9) 110.1 no
H(7) C(4) H(8) 109.5 no
H(7) C(4) H(9) 109.5 no
H(8) C(4) H(9) 109.5 no
C(5) C(6) H(10) 109.5 no
C(5) C(6) H(11) 110.2 no
C(5) C(6) H(12) 108.7 no
H(10) C(6) H(11) 109.5 no
H(10) C(6) H(12) 109.5 no
H(11) C(6) H(12) 109.5 no
C(5) C(7) H(13) 109.1 no
C(5) C(7) H(14) 110.5 no
C(5) C(7) H(15) 108.8 no
H(13) C(7) H(14) 109.5 no
H(13) C(7) H(15) 109.5 no
H(14) C(7) H(15) 109.5 no
C(5) C(8) H(16) 109.2 no
C(5) C(8) H(17) 110.6 no
C(5) C(8) H(18) 108.6 no
H(16) C(8) H(17) 109.5 no
H(16) C(8) H(18) 109.5 no
H(17) C(8) H(18) 109.5 no
P(1) C(9) H(19) 108.9 no
P(1) C(9) H(20) 108.6 no
C(10) C(9) H(19) 109.8 no
C(10) C(9) H(20) 108.0 no
H(19) C(9) H(20) 109.5 no
C(10) C(11) H(21) 119.9 no
C(12) C(11) H(21) 119.2 no
C(12) C(13) H(22) 119.5 no
C(14) C(13) H(22) 119.2 no
C(12) C(15) H(23) 108.7 no
C(12) C(15) H(24) 109.8 no
C(12) C(15) H(25) 109.9 no
H(23) C(15) H(24) 109.5 no
H(23) C(15) H(25) 109.5 no
H(24) C(15) H(25) 109.5 no
P(2) C(16) H(26) 109.3 no
P(2) C(16) H(27) 108.4 no
C(14) C(16) H(26) 108.6 no
C(14) C(16) H(27) 108.7 no
H(26) C(16) H(27) 109.5 no
C(17) C(18) H(28) 108.1 no
C(17) C(18) H(29) 111.1 no
C(17) C(18) H(30) 109.2 no
H(28) C(18) H(29) 109.5 no
H(28) C(18) H(30) 109.5 no
H(29) C(18) H(30) 109.5 no
C(17) C(19) H(31) 108.1 no
C(17) C(19) H(32) 110.9 no
C(17) C(19) H(33) 109.5 no
H(31) C(19) H(32) 109.5 no
H(31) C(19) H(33) 109.5 no
H(32) C(19) H(33) 109.5 no
C(17) C(20) H(34) 108.5 no
C(17) C(20) H(35) 110.3 no
C(17) C(20) H(36) 109.6 no
H(34) C(20) H(35) 109.5 no
H(34) C(20) H(36) 109.5 no
H(35) C(20) H(36) 109.5 no
C(21) C(22) H(37) 107.4 no
C(21) C(22) H(38) 110.9 no
C(21) C(22) H(39) 110.1 no
H(37) C(22) H(38) 109.5 no
H(37) C(22) H(39) 109.5 no
H(38) C(22) H(39) 109.5 no
C(21) C(23) H(40) 109.8 no
C(21) C(23) H(41) 109.7 no
C(21) C(23) H(42) 108.9 no
H(40) C(23) H(41) 109.5 no
H(40) C(23) H(42) 109.5 no
H(41) C(23) H(42) 109.5 no
C(21) C(24) H(43) 110.0 no
C(21) C(24) H(44) 109.5 no
C(21) C(24) H(45) 108.9 no
H(43) C(24) H(44) 109.5 no
H(43) C(24) H(45) 109.5 no
H(44) C(24) H(45) 109.5 no

loop_
_geom_bond_atom_site_label_1
_geom_bond_atom_site_label_2
_geom_bond_distance
_geom_bond_publ_flag
Mo(1) Cl(1) 2.4242(8) yes
Mo(1) Cl(2) 2.4199(8) yes
Mo(1) Cl(3) 2.4087(9) yes
Mo(1) P(1) 2.6010(8) yes
Mo(1) P(2) 2.6459(8) yes
Mo(1) N(1) 2.200(2) yes
P(1) C(1) 1.900(3) yes
P(1) C(5) 1.899(3) yes
P(1) C(9) 1.848(3) yes
P(2) C(16) 1.841(3) yes
P(2) C(17) 1.902(3) yes
P(2) C(21) 1.901(3) yes
N(1) C(10) 1.361(3) yes
N(1) C(14) 1.362(4) yes
C(1) C(2) 1.538(4) yes
C(1) C(3) 1.524(4) yes
C(1) C(4) 1.532(4) yes
C(5) C(6) 1.538(4) yes
C(5) C(7) 1.517(4) yes
C(5) C(8) 1.548(4) yes
C(9) C(10) 1.515(4) yes
C(10) C(11) 1.378(4) yes
C(11) C(12) 1.389(4) yes
C(12) C(13) 1.396(4) yes
C(12) C(15) 1.480(5) yes
C(13) C(14) 1.374(4) yes
C(14) C(16) 1.506(4) yes
C(17) C(18) 1.544(4) yes
C(17) C(19) 1.533(5) yes
C(17) C(20) 1.528(5) yes
C(21) C(22) 1.530(4) yes
C(21) C(23) 1.543(5) yes
C(21) C(24) 1.523(4) yes
C(2) H(1) 0.950 no
C(2) H(2) 0.950 no
C(2) H(3) 0.950 no
C(3) H(4) 0.950 no
C(3) H(5) 0.950 no
C(3) H(6) 0.950 no
C(4) H(7) 0.950 no
C(4) H(8) 0.950 no
C(4) H(9) 0.950 no
C(6) H(10) 0.950 no
C(6) H(11) 0.950 no
C(6) H(12) 0.950 no
C(7) H(13) 0.950 no
C(7) H(14) 0.950 no
C(7) H(15) 0.950 no
C(8) H(16) 0.950 no
C(8) H(17) 0.950 no
C(8) H(18) 0.950 no
C(9) H(19) 0.950 no
C(9) H(20) 0.950 no
C(11) H(21) 0.950 no
C(13) H(22) 0.950 no
C(15) H(23) 0.950 no
C(15) H(24) 0.950 no
C(15) H(25) 0.950 no
C(16) H(26) 0.950 no
C(16) H(27) 0.950 no
C(18) H(28) 0.950 no
C(18) H(29) 0.950 no
C(18) H(30) 0.950 no
C(19) H(31) 0.950 no
C(19) H(32) 0.950 no
C(19) H(33) 0.950 no
C(20) H(34) 0.950 no
C(20) H(35) 0.950 no
C(20) H(36) 0.950 no
C(22) H(37) 0.950 no
C(22) H(38) 0.950 no
C(22) H(39) 0.950 no
C(23) H(40) 0.950 no
C(23) H(41) 0.950 no
C(23) H(42) 0.950 no
C(24) H(43) 0.950 no
C(24) H(44) 0.950 no
C(24) H(45) 0.950 no

loop_
_geom_contact_atom_site_label_1
_geom_contact_atom_site_label_2
_geom_contact_distance
_geom_contact_site_symmetry_2
Mo(1) C(9) 3.259(3) .
Mo(1) C(10) 3.132(3) .
Mo(1) C(14) 3.124(3) .
Mo(1) C(16) 3.253(3) .
Cl(1) Cl(2) 3.4101(12) .
Cl(1) P(2) 3.5321(11) .
Cl(1) N(1) 3.241(2) .
Cl(1) C(2) 3.467(3) .
Cl(1) C(4) 3.449(3) .
Cl(1) C(14) 3.577(3) .
Cl(1) C(16) 3.334(3) .
Cl(1) C(18) 3.277(4) .
Cl(2) Cl(1) 3.4101(12) .
Cl(2) Cl(3) 3.4604(12) .
Cl(2) C(13) 3.588(3) 3_655
Cl(3) Cl(2) 3.4604(12) .
Cl(3) P(1) 3.5175(11) .
Cl(3) P(2) 3.5784(11) .
Cl(3) N(1) 3.268(2) .
Cl(3) C(6) 3.236(3) .
Cl(3) C(9) 3.414(3) .
Cl(3) C(23) 3.496(3) .
Cl(3) C(24) 3.472(3) .
P(1) Cl(3) 3.5175(11) .
P(1) N(1) 3.011(2) .
P(1) C(2) 2.815(3) .
P(1) C(3) 2.875(3) .
P(1) C(4) 2.795(3) .
P(1) C(6) 2.803(3) .
P(1) C(7) 2.819(3) .
P(1) C(8) 2.882(3) .
P(1) C(10) 2.794(3) .
P(2) Cl(1) 3.5321(11) .
P(2) Cl(3) 3.5784(11) .
P(2) N(1) 3.023(2) .
P(2) C(14) 2.786(3) .
P(2) C(18) 2.786(3) .
P(2) C(19) 2.870(4) .
P(2) C(20) 2.819(3) .
P(2) C(22) 2.870(3) .
P(2) C(23) 2.830(3) .
P(2) C(24) 2.804(3) .
N(1) Cl(1) 3.241(2) .
N(1) Cl(3) 3.268(2) .
N(1) P(1) 3.011(2) .
N(1) P(2) 3.023(2) .
N(1) C(4) 3.348(4) .
N(1) C(9) 2.465(4) .
N(1) C(11) 2.396(3) .
N(1) C(12) 2.812(4) .
N(1) C(13) 2.388(4) .
N(1) C(16) 2.464(3) .
N(1) C(24) 3.335(4) .
C(1) C(5) 3.103(4) .
C(1) C(7) 3.357(4) .
C(1) C(9) 2.973(4) .
C(1) C(10) 3.560(4) .
C(2) Cl(1) 3.467(3) .
C(2) P(1) 2.815(3) .
C(2) C(3) 2.495(4) .
C(2) C(4) 2.501(4) .
C(2) C(7) 3.357(5) .
C(3) P(1) 2.875(3) .
C(3) C(2) 2.495(4) .
C(3) C(4) 2.448(4) .
C(3) C(5) 3.368(4) .
C(3) C(7) 3.514(5) .
C(3) C(8) 3.363(5) .
C(3) C(9) 3.505(4) .
C(4) Cl(1) 3.449(3) .
C(4) P(1) 2.795(3) .
C(4) N(1) 3.348(4) .
C(4) C(2) 2.501(4) .
C(4) C(3) 2.448(4) .
C(4) C(9) 3.186(4) .
C(4) C(10) 3.103(4) .
C(5) C(1) 3.103(4) .
C(5) C(3) 3.368(4) .
C(5) C(9) 2.940(4) .
C(6) Cl(3) 3.236(3) .
C(6) P(1) 2.803(3) .
C(6) C(7) 2.458(5) .
C(6) C(8) 2.491(5) .
C(6) C(9) 3.559(4) .
C(6) C(19) 3.574(5) 3_655
C(7) P(1) 2.819(3) .
C(7) C(1) 3.357(4) .
C(7) C(2) 3.357(5) .
C(7) C(3) 3.514(5) .
C(7) C(6) 2.458(5) .
C(7) C(8) 2.501(4) .
C(8) P(1) 2.882(3) .
C(8) C(3) 3.363(5) .
C(8) C(6) 2.491(5) .
C(8) C(7) 2.501(4) .
C(8) C(9) 3.122(4) .
C(9) Mo(1) 3.259(3) .
C(9) Cl(3) 3.414(3) .
C(9) N(1) 2.465(4) .
C(9) C(1) 2.973(4) .
C(9) C(3) 3.505(4) .
C(9) C(4) 3.186(4) .
C(9) C(5) 2.940(4) .
C(9) C(6) 3.559(4) .
C(9) C(8) 3.122(4) .
C(9) C(11) 2.507(4) .
C(10) Mo(1) 3.132(3) .
C(10) P(1) 2.794(3) .
C(10) C(1) 3.560(4) .
C(10) C(4) 3.103(4) .
C(10) C(12) 2.407(4) .
C(10) C(13) 2.718(4) .
C(10) C(14) 2.332(4) .
C(11) N(1) 2.396(3) .
C(11) C(9) 2.507(4) .
C(11) C(13) 2.368(4) .
C(11) C(14) 2.729(4) .
C(11) C(15) 2.519(5) .
C(12) N(1) 2.812(4) .
C(12) C(10) 2.407(4) .
C(12) C(14) 2.415(4) .
C(13) Cl(2) 3.588(3) 3_645
C(13) N(1) 2.388(4) .
C(13) C(10) 2.718(4) .
C(13) C(11) 2.368(4) .
C(13) C(15) 2.502(4) .
C(13) C(16) 2.497(4) .
C(14) Mo(1) 3.124(3) .
C(14) Cl(1) 3.577(3) .
C(14) P(2) 2.786(3) .
C(14) C(10) 2.332(4) .
C(14) C(11) 2.729(4) .
C(14) C(12) 2.415(4) .
C(14) C(21) 3.526(4) .
C(14) C(24) 3.096(4) .
C(15) C(11) 2.519(5) .
C(15) C(13) 2.502(4) .
C(16) Mo(1) 3.253(3) .
C(16) Cl(1) 3.334(3) .
C(16) N(1) 2.464(3) .
C(16) C(13) 2.497(4) .
C(16) C(17) 2.941(4) .
C(16) C(18) 3.538(4) .
C(16) C(19) 3.115(4) .
C(16) C(21) 2.955(4) .
C(16) C(22) 3.463(4) .
C(16) C(24) 3.201(4) .
C(17) C(16) 2.941(4) .
C(17) C(21) 3.104(4) .
C(17) C(22) 3.362(4) .
C(18) Cl(1) 3.277(4) .
C(18) P(2) 2.786(3) .
C(18) C(16) 3.538(4) .
C(18) C(19) 2.490(5) .
C(18) C(20) 2.489(5) .
C(19) P(2) 2.870(4) .
C(19) C(6) 3.574(5) 3_645
C(19) C(16) 3.115(4) .
C(19) C(18) 2.490(5) .
C(19) C(20) 2.508(5) .
C(19) C(22) 3.333(5) .
C(20) P(2) 2.819(3) .
C(20) C(18) 2.489(5) .
C(20) C(19) 2.508(5) .
C(20) C(21) 3.354(4) .
C(20) C(22) 3.528(5) .
C(20) C(23) 3.331(5) .
C(21) C(14) 3.526(4) .
C(21) C(16) 2.955(4) .
C(21) C(17) 3.104(4) .
C(21) C(20) 3.354(4) .
C(22) P(2) 2.870(3) .
C(22) C(16) 3.463(4) .
C(22) C(17) 3.362(4) .
C(22) C(19) 3.333(5) .
C(22) C(20) 3.528(5) .
C(22) C(23) 2.502(5) .
C(22) C(24) 2.453(5) .
C(23) Cl(3) 3.496(3) .
C(23) P(2) 2.830(3) .
C(23) C(20) 3.331(5) .
C(23) C(22) 2.502(5) .
C(23) C(24) 2.485(5) .
C(24) Cl(3) 3.472(3) .
C(24) P(2) 2.804(3) .
C(24) N(1) 3.335(4) .
C(24) C(14) 3.096(4) .
C(24) C(16) 3.201(4) .
C(24) C(22) 2.453(5) .
C(24) C(23) 2.485(5) .
Mo(1) H(12) 3.177 .
Mo(1) H(19) 3.438 .
Mo(1) H(26) 3.396 .
Mo(1) H(30) 3.168 .
Cl(1) H(2) 3.590 .
Cl(1) H(3) 2.800 .
Cl(1) H(7) 2.732 .
Cl(1) H(18) 3.480 4_655
Cl(1) H(19) 3.502 4_655
Cl(1) H(20) 3.126 4_655
Cl(1) H(21) 3.180 4_655
Cl(1) H(26) 2.780 .
Cl(1) H(28) 3.070 .
Cl(1) H(30) 2.656 .
Cl(1) H(42) 3.534 3_645
Cl(2) H(12) 3.005 .
Cl(2) H(21) 2.990 4_655
Cl(2) H(22) 2.687 3_655
Cl(2) H(25) 3.009 4_655
Cl(2) H(27) 3.051 3_655
Cl(2) H(30) 3.155 .
Cl(3) H(10) 3.064 .
Cl(3) H(12) 2.591 .
Cl(3) H(17) 3.103 2_455
Cl(3) H(19) 2.905 .
Cl(3) H(33) 3.423 3_655
Cl(3) H(42) 2.810 .
Cl(3) H(43) 2.770 .
P(1) H(1) 3.185 .
P(1) H(3) 2.730 .
P(1) H(4) 3.265 .
P(1) H(6) 2.816 .
P(1) H(7) 3.174 .
P(1) H(8) 3.582 .
P(1) H(9) 2.710 .
P(1) H(10) 3.180 .
P(1) H(11) 3.597 .
P(1) H(12) 2.694 .
P(1) H(13) 3.192 .
P(1) H(15) 2.724 .
P(1) H(16) 3.260 .
P(1) H(18) 2.803 .
P(1) H(19) 2.335 .
P(1) H(20) 2.331 .
P(2) H(26) 2.334 .
P(2) H(27) 2.323 .
P(2) H(28) 3.150 .
P(2) H(29) 3.590 .
P(2) H(30) 2.670 .
P(2) H(31) 3.236 .
P(2) H(33) 2.799 .
P(2) H(34) 3.192 .
P(2) H(36) 2.729 .
P(2) H(37) 3.241 .
P(2) H(39) 2.804 .
P(2) H(40) 3.211 .
P(2) H(42) 2.735 .
P(2) H(43) 3.179 .
P(2) H(44) 3.596 .
P(2) H(45) 2.706 .
N(1) H(7) 3.347 .
N(1) H(9) 2.656 .
N(1) H(19) 2.871 .
N(1) H(20) 3.194 .
N(1) H(21) 3.246 .
N(1) H(22) 3.234 .
N(1) H(26) 2.848 .
N(1) H(27) 3.201 .
N(1) H(43) 3.349 .
N(1) H(45) 2.623 .
C(1) H(1) 2.048 .
C(1) H(2) 2.064 .
C(1) H(3) 2.065 .
C(1) H(4) 2.048 .
C(1) H(5) 2.043 .
C(1) H(6) 2.048 .
C(1) H(7) 2.056 .
C(1) H(8) 2.045 .
C(1) H(9) 2.062 .
C(1) H(15) 2.722 .
C(1) H(16) 3.588 .
C(1) H(20) 2.948 .
C(2) H(4) 3.255 .
C(2) H(5) 2.465 .
C(2) H(6) 2.926 .
C(2) H(7) 2.487 .
C(2) H(8) 2.900 .
C(2) H(9) 3.275 .
C(2) H(11) 3.597 3_745
C(2) H(15) 2.516 .
C(2) H(21) 3.597 4_655
C(3) H(1) 2.498 .
C(3) H(2) 2.865 .
C(3) H(3) 3.283 .
C(3) H(7) 3.216 .
C(3) H(8) 2.400 .
C(3) H(9) 2.880 .
C(3) H(15) 2.892 .
C(3) H(16) 2.897 .
C(3) H(18) 3.357 .
C(3) H(20) 3.067 .
C(3) H(24) 3.167 2_545
C(3) H(29) 3.216 4_654
C(3) H(37) 3.554 1_655
C(3) H(38) 3.553 1_655
C(3) H(39) 3.591 1_655
C(4) H(1) 3.267 .
C(4) H(2) 2.504 .
C(4) H(3) 2.905 .
C(4) H(4) 2.418 .
C(4) H(5) 2.857 .
C(4) H(6) 3.226 .
C(4) H(14) 3.532 3_745
C(4) H(20) 3.146 .
C(4) H(36) 3.341 3_645
C(4) H(40) 3.305 3_645
C(5) H(1) 3.574 .
C(5) H(6) 2.755 .
C(5) H(10) 2.060 .
C(5) H(11) 2.069 .
C(5) H(12) 2.051 .
C(5) H(13) 2.037 .
C(5) H(14) 2.052 .
C(5) H(15) 2.033 .
C(5) H(16) 2.065 .
C(5) H(17) 2.082 .
C(5) H(18) 2.058 .
C(5) H(19) 2.941 .
C(5) H(20) 3.157 .
C(6) H(13) 2.421 .
C(6) H(14) 2.885 .
C(6) H(15) 3.225 .
C(6) H(16) 3.262 .
C(6) H(17) 2.487 .
C(6) H(18) 2.890 .
C(6) H(19) 3.180 .
C(6) H(31) 3.573 3_655
C(6) H(32) 3.289 3_655
C(6) H(33) 3.287 3_655
C(6) H(43) 3.479 2_555
C(6) H(44) 3.442 2_555
C(7) H(1) 2.881 .
C(7) H(2) 3.597 3_755
C(7) H(3) 3.373 .
C(7) H(6) 2.889 .
C(7) H(8) 3.328 3_755
C(7) H(10) 3.234 .
C(7) H(11) 2.451 .
C(7) H(12) 2.857 .
C(7) H(16) 2.512 .
C(7) H(17) 2.894 .
C(7) H(18) 3.272 .
C(7) H(23) 3.038 4_655
C(7) H(38) 3.355 1_655
C(8) H(6) 2.547 .
C(8) H(10) 2.481 .
C(8) H(11) 2.883 .
C(8) H(12) 3.269 .
C(8) H(13) 3.252 .
C(8) H(14) 2.480 .
C(8) H(15) 2.941 .
C(8) H(19) 3.030 .
C(8) H(20) 2.927 .
C(8) H(28) 3.156 4_654
C(8) H(38) 3.388 1_655
C(8) H(41) 3.334 2_555
C(8) H(43) 3.448 2_555
C(9) H(4) 3.384 .
C(9) H(6) 3.475 .
C(9) H(9) 2.564 .
C(9) H(10) 3.418 .
C(9) H(12) 3.587 .
C(9) H(18) 2.478 .
C(9) H(21) 2.656 .
C(10) H(7) 3.476 .
C(10) H(9) 2.235 .
C(10) H(19) 2.043 .
C(10) H(20) 2.022 .
C(10) H(21) 2.027 .
C(10) H(45) 3.290 .
C(11) H(3) 3.142 4_654
C(11) H(9) 2.687 .
C(11) H(19) 2.961 .
C(11) H(20) 2.556 .
C(11) H(22) 3.233 .
C(11) H(23) 2.933 .
C(11) H(24) 3.240 .
C(11) H(25) 2.622 .
C(11) H(34) 3.597 3_645
C(12) H(9) 3.400 .
C(12) H(21) 2.030 .
C(12) H(22) 2.039 .
C(12) H(23) 1.998 .
C(12) H(24) 2.011 .
C(12) H(25) 2.013 .
C(12) H(34) 2.900 3_645
C(12) H(45) 3.374 .
C(13) H(21) 3.232 .
C(13) H(23) 2.914 .
C(13) H(24) 2.592 .
C(13) H(25) 3.232 .
C(13) H(26) 2.945 .
C(13) H(27) 2.551 .
C(13) H(34) 2.969 3_645
C(13) H(45) 2.671 .
C(14) H(9) 3.336 .
C(14) H(22) 2.016 .
C(14) H(26) 2.021 .
C(14) H(27) 2.022 .
C(14) H(43) 3.486 .
C(14) H(45) 2.221 .
C(15) H(4) 2.971 2_445
C(15) H(5) 3.476 2_445
C(15) H(8) 3.546 2_445
C(15) H(13) 3.082 4_654
C(15) H(21) 2.686 .
C(15) H(22) 2.661 .
C(15) H(29) 3.171 3_645
C(15) H(34) 3.080 3_645
C(16) H(22) 2.637 .
C(16) H(28) 3.380 .
C(16) H(30) 3.552 .
C(16) H(33) 2.479 .
C(16) H(37) 3.323 .
C(16) H(39) 3.408 .
C(16) H(45) 2.576 .
C(17) H(26) 2.965 .
C(17) H(27) 3.134 .
C(17) H(28) 2.049 .
C(17) H(29) 2.084 .
C(17) H(30) 2.062 .
C(17) H(31) 2.039 .
C(17) H(32) 2.072 .
C(17) H(33) 2.055 .
C(17) H(34) 2.038 .
C(17) H(35) 2.060 .
C(17) H(36) 2.052 .
C(17) H(39) 2.748 .
C(17) H(40) 3.583 .
C(18) H(4) 3.281 4_655
C(18) H(6) 3.589 4_655
C(18) H(16) 3.532 4_655
C(18) H(18) 3.456 4_655
C(18) H(24) 3.095 3_655
C(18) H(26) 3.173 .
C(18) H(31) 3.259 .
C(18) H(32) 2.498 .
C(18) H(33) 2.889 .
C(18) H(34) 2.438 .
C(18) H(35) 2.927 .
C(18) H(36) 3.249 .
C(19) H(10) 3.537 3_645
C(19) H(11) 3.286 3_645
C(19) H(12) 3.321 3_645
C(19) H(26) 3.059 .
C(19) H(27) 2.893 .
C(19) H(28) 2.462 .
C(19) H(29) 2.900 .
C(19) H(30) 3.263 .
C(19) H(34) 3.247 .
C(19) H(35) 2.493 .
C(19) H(36) 2.962 .
C(19) H(39) 2.501 .
C(19) H(44) 3.427 4_555
C(20) H(8) 3.554 3_655
C(20) H(24) 3.541 3_655
C(20) H(28) 3.253 .
C(20) H(29) 2.504 .
C(20) H(30) 2.891 .
C(20) H(31) 2.499 .
C(20) H(32) 2.903 .
C(20) H(33) 3.283 .
C(20) H(39) 2.933 .
C(20) H(40) 2.869 .
C(20) H(42) 3.330 .
C(21) H(27) 2.938 .
C(21) H(31) 3.557 .
C(21) H(36) 2.728 .
C(21) H(37) 2.028 .
C(21) H(38) 2.070 .
C(21) H(39) 2.060 .
C(21) H(40) 2.068 .
C(21) H(41) 2.067 .
C(21) H(42) 2.057 .
C(21) H(43) 2.053 .
C(21) H(44) 2.047 .
C(21) H(45) 2.039 .
C(22) H(5) 3.456 1_455
C(22) H(6) 3.192 1_455
C(22) H(14) 3.484 1_455
C(22) H(16) 3.341 1_455
C(22) H(27) 3.018 .
C(22) H(31) 2.860 .
C(22) H(33) 3.314 .
C(22) H(36) 2.935 .
C(22) H(40) 2.520 .
C(22) H(41) 2.876 .
C(22) H(42) 3.281 .
C(22) H(43) 3.228 .
C(22) H(44) 2.418 .
C(22) H(45) 2.865 .
C(23) H(7) 3.339 3_655
C(23) H(17) 3.558 2_455
C(23) H(36) 2.480 .
C(23) H(37) 3.241 .
C(23) H(38) 2.494 .
C(23) H(39) 2.951 .
C(23) H(43) 2.478 .
C(23) H(44) 2.884 .
C(23) H(45) 3.258 .
C(24) H(10) 3.233 2_455
C(24) H(17) 3.425 2_455
C(24) H(27) 3.189 .
C(24) H(32) 3.543 4_554
C(24) H(37) 2.394 .
C(24) H(38) 2.877 .
C(24) H(39) 3.228 .
C(24) H(40) 3.260 .
C(24) H(41) 2.477 .
C(24) H(42) 2.880 .
H(1) P(1) 3.185 .
H(1) C(1) 2.048 .
H(1) C(3) 2.498 .
H(1) C(4) 3.267 .
H(1) C(5) 3.574 .
H(1) C(7) 2.881 .
H(1) H(2) 1.551 .
H(1) H(3) 1.551 .
H(1) H(4) 3.395 .
H(1) H(5) 2.300 .
H(1) H(6) 2.705 .
H(1) H(7) 3.389 .
H(1) H(8) 3.544 .
H(1) H(11) 3.390 3_745
H(1) H(13) 3.246 .
H(1) H(14) 3.441 .
H(1) H(15) 1.950 .
H(1) H(23) 3.331 4_655
H(1) H(31) 3.275 1_655
H(2) Cl(1) 3.590 .
H(2) C(1) 2.064 .
H(2) C(3) 2.865 .
H(2) C(4) 2.504 .
H(2) C(7) 3.597 3_745
H(2) H(1) 1.551 .
H(2) H(3) 1.551 .
H(2) H(4) 3.496 .
H(2) H(5) 2.611 .
H(2) H(6) 3.490 .
H(2) H(7) 2.314 .
H(2) H(8) 2.687 .
H(2) H(9) 3.409 .
H(2) H(11) 2.966 3_745
H(2) H(13) 3.380 3_745
H(2) H(14) 3.019 3_745
H(2) H(15) 3.391 .
H(3) Cl(1) 2.800 .
H(3) P(1) 2.730 .
H(3) C(1) 2.065 .
H(3) C(3) 3.283 .
H(3) C(4) 2.905 .
H(3) C(7) 3.373 .
H(3) C(11) 3.142 4_655
H(3) H(1) 1.551 .
H(3) H(2) 1.551 .
H(3) H(5) 3.378 .
H(3) H(7) 2.677 .
H(3) H(8) 3.502 .
H(3) H(9) 3.557 .
H(3) H(13) 3.457 .
H(3) H(15) 2.672 .
H(3) H(21) 2.721 4_655
H(3) H(23) 3.405 4_655
H(4) P(1) 3.265 .
H(4) C(1) 2.048 .
H(4) C(2) 3.255 .
H(4) C(4) 2.418 .
H(4) C(9) 3.384 .
H(4) C(15) 2.971 2_545
H(4) C(18) 3.281 4_654
H(4) H(1) 3.395 .
H(4) H(2) 3.496 .
H(4) H(5) 1.551 .
H(4) H(6) 1.551 .
H(4) H(7) 3.315 .
H(4) H(8) 2.174 .
H(4) H(9) 2.642 .
H(4) H(16) 3.233 .
H(4) H(18) 3.414 .
H(4) H(20) 2.759 .
H(4) H(23) 2.998 2_545
H(4) H(24) 2.352 2_545
H(4) H(25) 3.121 2_545
H(4) H(28) 3.424 4_654
H(4) H(29) 2.626 4_654
H(4) H(30) 3.319 4_654
H(5) C(1) 2.043 .
H(5) C(2) 2.465 .
H(5) C(4) 2.857 .
H(5) C(15) 3.476 2_545
H(5) C(22) 3.456 1_655
H(5) H(1) 2.300 .
H(5) H(2) 2.611 .
H(5) H(3) 3.378 .
H(5) H(4) 1.551 .
H(5) H(6) 1.551 .
H(5) H(7) 3.485 .
H(5) H(8) 2.602 .
H(5) H(9) 3.485 .
H(5) H(11) 3.179 3_745
H(5) H(13) 2.987 3_745
H(5) H(15) 3.111 .
H(5) H(16) 3.491 .
H(5) H(23) 3.390 2_545
H(5) H(24) 3.216 2_545
H(5) H(25) 3.249 2_545
H(5) H(29) 3.572 4_654
H(5) H(31) 3.475 1_655
H(5) H(37) 3.215 1_655
H(5) H(38) 3.477 1_655
H(5) H(39) 3.120 1_655
H(6) P(1) 2.816 .
H(6) C(1) 2.048 .
H(6) C(2) 2.926 .
H(6) C(4) 3.226 .
H(6) C(5) 2.755 .
H(6) C(7) 2.889 .
H(6) C(8) 2.547 .
H(6) C(9) 3.475 .
H(6) C(18) 3.589 4_654
H(6) C(22) 3.192 1_655
H(6) H(1) 2.705 .
H(6) H(2) 3.490 .
H(6) H(4) 1.551 .
H(6) H(5) 1.551 .
H(6) H(8) 3.304 .
H(6) H(9) 3.527 .
H(6) H(14) 3.073 .
H(6) H(15) 2.434 .
H(6) H(16) 1.979 .
H(6) H(17) 3.421 .
H(6) H(18) 2.696 .
H(6) H(20) 3.029 .
H(6) H(28) 3.353 4_654
H(6) H(29) 3.027 4_654
H(6) H(37) 3.093 1_655
H(6) H(38) 2.796 1_655
H(6) H(39) 3.160 1_655
H(7) Cl(1) 2.732 .
H(7) P(1) 3.174 .
H(7) N(1) 3.347 .
H(7) C(1) 2.056 .
H(7) C(2) 2.487 .
H(7) C(3) 3.216 .
H(7) C(10) 3.476 .
H(7) C(23) 3.339 3_645
H(7) H(1) 3.389 .
H(7) H(2) 2.314 .
H(7) H(3) 2.677 .
H(7) H(4) 3.315 .
H(7) H(5) 3.485 .
H(7) H(8) 1.551 .
H(7) H(9) 1.551 .
H(7) H(14) 3.360 3_745
H(7) H(36) 3.028 3_645
H(7) H(40) 2.540 3_645
H(7) H(42) 3.476 3_645
H(8) P(1) 3.582 .
H(8) C(1) 2.045 .
H(8) C(2) 2.900 .
H(8) C(3) 2.400 .
H(8) C(7) 3.328 3_745
H(8) C(15) 3.546 2_545
H(8) C(20) 3.554 3_645
H(8) H(1) 3.544 .
H(8) H(2) 2.687 .
H(8) H(3) 3.502 .
H(8) H(4) 2.174 .
H(8) H(5) 2.602 .
H(8) H(6) 3.304 .
H(8) H(7) 1.551 .
H(8) H(9) 1.551 .
H(8) H(13) 2.955 3_745
H(8) H(14) 2.911 3_745
H(8) H(20) 3.580 .
H(8) H(23) 2.960 2_545
H(8) H(24) 3.299 2_545
H(8) H(35) 3.304 3_645
H(8) H(36) 3.112 3_645
H(8) H(40) 3.330 3_645
H(9) P(1) 2.710 .
H(9) N(1) 2.656 .
H(9) C(1) 2.062 .
H(9) C(2) 3.275 .
H(9) C(3) 2.880 .
H(9) C(9) 2.564 .
H(9) C(10) 2.235 .
H(9) C(11) 2.687 .
H(9) C(12) 3.400 .
H(9) C(14) 3.336 .
H(9) H(2) 3.409 .
H(9) H(3) 3.557 .
H(9) H(4) 2.642 .
H(9) H(5) 3.485 .
H(9) H(6) 3.527 .
H(9) H(7) 1.551 .
H(9) H(8) 1.551 .
H(9) H(19) 3.502 .
H(9) H(20) 2.555 .
H(9) H(21) 3.040 .
H(9) H(34) 3.397 3_645
H(9) H(36) 3.335 3_645
H(10) Cl(3) 3.064 .
H(10) P(1) 3.180 .
H(10) C(5) 2.060 .
H(10) C(7) 3.234 .
H(10) C(8) 2.481 .
H(10) C(9) 3.418 .
H(10) C(19) 3.537 3_655
H(10) C(24) 3.233 2_555
H(10) H(11) 1.551 .
H(10) H(12) 1.551 .
H(10) H(13) 3.327 .
H(10) H(14) 3.537 .
H(10) H(16) 3.386 .
H(10) H(17) 2.309 .
H(10) H(18) 2.658 .
H(10) H(19) 2.820 .
H(10) H(32) 3.014 3_655
H(10) H(33) 3.391 3_655
H(10) H(41) 2.772 2_555
H(10) H(43) 2.873 2_555
H(10) H(44) 2.770 2_555
H(11) P(1) 3.597 .
H(11) C(2) 3.597 3_755
H(11) C(5) 2.069 .
H(11) C(7) 2.451 .
H(11) C(8) 2.883 .
H(11) C(19) 3.286 3_655
H(11) H(1) 3.390 3_755
H(11) H(2) 2.966 3_755
H(11) H(5) 3.179 3_755
H(11) H(10) 1.551 .
H(11) H(12) 1.551 .
H(11) H(13) 2.228 .
H(11) H(14) 2.663 .
H(11) H(15) 3.350 .
H(11) H(16) 3.535 .
H(11) H(17) 2.655 .
H(11) H(18) 3.480 .
H(11) H(31) 3.046 3_655
H(11) H(32) 3.108 3_655
H(11) H(33) 3.152 3_655
H(11) H(43) 3.298 2_555
H(11) H(44) 3.254 2_555
H(12) Mo(1) 3.177 .
H(12) Cl(2) 3.005 .
H(12) Cl(3) 2.591 .
H(12) P(1) 2.694 .
H(12) C(5) 2.051 .
H(12) C(7) 2.857 .
H(12) C(8) 3.269 .
H(12) C(9) 3.587 .
H(12) C(19) 3.321 3_655
H(12) H(10) 1.551 .
H(12) H(11) 1.551 .
H(12) H(13) 2.607 .
H(12) H(14) 3.480 .
H(12) H(15) 3.489 .
H(12) H(17) 3.395 .
H(12) H(18) 3.550 .
H(12) H(19) 3.251 .
H(12) H(31) 3.457 3_655
H(12) H(32) 3.194 3_655
H(12) H(33) 2.803 3_655
H(13) P(1) 3.192 .
H(13) C(5) 2.037 .
H(13) C(6) 2.421 .
H(13) C(8) 3.252 .
H(13) C(15) 3.082 4_655
H(13) H(1) 3.246 .
H(13) H(2) 3.380 3_755
H(13) H(3) 3.457 .
H(13) H(5) 2.987 3_755
H(13) H(8) 2.955 3_755
H(13) H(10) 3.327 .
H(13) H(11) 2.228 .
H(13) H(12) 2.607 .
H(13) H(14) 1.551 .
H(13) H(15) 1.551 .
H(13) H(16) 3.402 .
H(13) H(17) 3.510 .
H(13) H(23) 2.409 4_655
H(13) H(24) 3.585 4_655
H(13) H(25) 2.937 4_655
H(14) C(4) 3.532 3_755
H(14) C(5) 2.052 .
H(14) C(6) 2.885 .
H(14) C(8) 2.480 .
H(14) C(22) 3.484 1_655
H(14) H(1) 3.441 .
H(14) H(2) 3.019 3_755
H(14) H(6) 3.073 .
H(14) H(7) 3.360 3_755
H(14) H(8) 2.911 3_755
H(14) H(10) 3.537 .
H(14) H(11) 2.663 .
H(14) H(12) 3.480 .
H(14) H(13) 1.551 .
H(14) H(15) 1.551 .
H(14) H(16) 2.304 .
H(14) H(17) 2.665 .
H(14) H(18) 3.383 .
H(14) H(23) 3.466 4_655
H(14) H(38) 2.722 1_655
H(14) H(39) 3.421 1_655
H(14) H(40) 3.264 1_655
H(15) P(1) 2.724 .
H(15) C(1) 2.722 .
H(15) C(2) 2.516 .
H(15) C(3) 2.892 .
H(15) C(5) 2.033 .
H(15) C(6) 3.225 .
H(15) C(8) 2.941 .
H(15) H(1) 1.950 .
H(15) H(2) 3.391 .
H(15) H(3) 2.672 .
H(15) H(5) 3.111 .
H(15) H(6) 2.434 .
H(15) H(11) 3.350 .
H(15) H(12) 3.489 .
H(15) H(13) 1.551 .
H(15) H(14) 1.551 .
H(15) H(16) 2.743 .
H(15) H(17) 3.528 .
H(15) H(18) 3.592 .
H(15) H(23) 2.874 4_655
H(15) H(38) 3.225 1_655
H(15) H(39) 3.381 1_655
H(16) P(1) 3.260 .
H(16) C(1) 3.588 .
H(16) C(3) 2.897 .
H(16) C(5) 2.065 .
H(16) C(6) 3.262 .
H(16) C(7) 2.512 .
H(16) C(18) 3.532 4_654
H(16) C(22) 3.341 1_655
H(16) H(4) 3.233 .
H(16) H(5) 3.491 .
H(16) H(6) 1.979 .
H(16) H(10) 3.386 .
H(16) H(11) 3.535 .
H(16) H(13) 3.402 .
H(16) H(14) 2.304 .
H(16) H(15) 2.743 .
H(16) H(17) 1.551 .
H(16) H(18) 1.551 .
H(16) H(20) 3.273 .
H(16) H(28) 2.821 4_654
H(16) H(29) 3.410 4_654
H(16) H(37) 3.486 1_655
H(16) H(38) 2.501 1_655
H(17) Cl(3) 3.103 2_555
H(17) C(5) 2.082 .
H(17) C(6) 2.487 .
H(17) C(7) 2.894 .
H(17) C(23) 3.558 2_555
H(17) C(24) 3.425 2_555
H(17) H(6) 3.421 .
H(17) H(10) 2.309 .
H(17) H(11) 2.655 .
H(17) H(12) 3.395 .
H(17) H(13) 3.510 .
H(17) H(14) 2.665 .
H(17) H(15) 3.528 .
H(17) H(16) 1.551 .
H(17) H(18) 1.551 .
H(17) H(19) 3.526 .
H(17) H(28) 3.490 4_654
H(17) H(41) 2.882 2_555
H(17) H(42) 3.473 2_555
H(17) H(43) 2.554 2_555
H(17) H(44) 3.595 2_555
H(18) Cl(1) 3.480 4_654
H(18) P(1) 2.803 .
H(18) C(3) 3.357 .
H(18) C(5) 2.058 .
H(18) C(6) 2.890 .
H(18) C(7) 3.272 .
H(18) C(9) 2.478 .
H(18) C(18) 3.456 4_654
H(18) H(4) 3.414 .
H(18) H(6) 2.696 .
H(18) H(10) 2.658 .
H(18) H(11) 3.480 .
H(18) H(12) 3.550 .
H(18) H(14) 3.383 .
H(18) H(15) 3.592 .
H(18) H(16) 1.551 .
H(18) H(17) 1.551 .
H(18) H(19) 2.359 .
H(18) H(20) 2.163 .
H(18) H(28) 2.718 4_654
H(18) H(30) 3.576 4_654
H(18) H(41) 2.957 2_555
H(19) Mo(1) 3.438 .
H(19) Cl(1) 3.502 4_654
H(19) Cl(3) 2.905 .
H(19) P(1) 2.335 .
H(19) N(1) 2.871 .
H(19) C(5) 2.941 .
H(19) C(6) 3.180 .
H(19) C(8) 3.030 .
H(19) C(10) 2.043 .
H(19) C(11) 2.961 .
H(19) H(9) 3.502 .
H(19) H(10) 2.820 .
H(19) H(12) 3.251 .
H(19) H(17) 3.526 .
H(19) H(18) 2.359 .
H(19) H(20) 1.551 .
H(19) H(21) 3.054 .
H(19) H(41) 3.331 2_555
H(20) Cl(1) 3.126 4_654
H(20) P(1) 2.331 .
H(20) N(1) 3.194 .
H(20) C(1) 2.948 .
H(20) C(3) 3.067 .
H(20) C(4) 3.146 .
H(20) C(5) 3.157 .
H(20) C(8) 2.927 .
H(20) C(10) 2.022 .
H(20) C(11) 2.556 .
H(20) H(4) 2.759 .
H(20) H(6) 3.029 .
H(20) H(8) 3.580 .
H(20) H(9) 2.555 .
H(20) H(16) 3.273 .
H(20) H(18) 2.163 .
H(20) H(19) 1.551 .
H(20) H(21) 2.384 .
H(20) H(28) 3.457 4_654
H(20) H(30) 3.337 4_654
H(21) Cl(1) 3.180 4_654
H(21) Cl(2) 2.990 4_654
H(21) N(1) 3.246 .
H(21) C(2) 3.597 4_654
H(21) C(9) 2.656 .
H(21) C(10) 2.027 .
H(21) C(12) 2.030 .
H(21) C(13) 3.232 .
H(21) C(15) 2.686 .
H(21) H(3) 2.721 4_654
H(21) H(9) 3.040 .
H(21) H(19) 3.054 .
H(21) H(20) 2.384 .
H(21) H(23) 3.039 .
H(21) H(24) 3.517 .
H(21) H(25) 2.479 .
H(22) Cl(2) 2.687 3_645
H(22) N(1) 3.234 .
H(22) C(11) 3.233 .
H(22) C(12) 2.039 .
H(22) C(14) 2.016 .
H(22) C(15) 2.661 .
H(22) C(16) 2.637 .
H(22) H(23) 3.015 .
H(22) H(24) 2.435 .
H(22) H(25) 3.495 .
H(22) H(26) 3.022 .
H(22) H(27) 2.373 .
H(22) H(30) 3.498 3_645
H(22) H(34) 3.009 3_645
H(22) H(45) 3.069 .
H(23) C(7) 3.038 4_654
H(23) C(11) 2.933 .
H(23) C(12) 1.998 .
H(23) C(13) 2.914 .
H(23) H(1) 3.331 4_654
H(23) H(3) 3.405 4_654
H(23) H(4) 2.998 2_445
H(23) H(5) 3.390 2_445
H(23) H(8) 2.960 2_445
H(23) H(13) 2.409 4_654
H(23) H(14) 3.466 4_654
H(23) H(15) 2.874 4_654
H(23) H(21) 3.039 .
H(23) H(22) 3.015 .
H(23) H(24) 1.551 .
H(23) H(25) 1.551 .
H(24) C(3) 3.167 2_445
H(24) C(11) 3.240 .
H(24) C(12) 2.011 .
H(24) C(13) 2.592 .
H(24) C(18) 3.095 3_645
H(24) C(20) 3.541 3_645
H(24) H(4) 2.352 2_445
H(24) H(5) 3.216 2_445
H(24) H(8) 3.299 2_445
H(24) H(13) 3.585 4_654
H(24) H(21) 3.517 .
H(24) H(22) 2.435 .
H(24) H(23) 1.551 .
H(24) H(25) 1.551 .
H(24) H(29) 2.384 3_645
H(24) H(30) 3.011 3_645
H(24) H(34) 2.706 3_645
H(25) Cl(2) 3.009 4_654
H(25) C(11) 2.622 .
H(25) C(12) 2.013 .
H(25) C(13) 3.232 .
H(25) H(4) 3.121 2_445
H(25) H(5) 3.249 2_445
H(25) H(13) 2.937 4_654
H(25) H(21) 2.479 .
H(25) H(22) 3.495 .
H(25) H(23) 1.551 .
H(25) H(24) 1.551 .
H(25) H(29) 3.201 3_645
H(25) H(34) 3.167 3_645
H(26) Mo(1) 3.396 .
H(26) Cl(1) 2.780 .
H(26) P(2) 2.334 .
H(26) N(1) 2.848 .
H(26) C(13) 2.945 .
H(26) C(14) 2.021 .
H(26) C(17) 2.965 .
H(26) C(18) 3.173 .
H(26) C(19) 3.059 .
H(26) H(22) 3.022 .
H(26) H(27) 1.551 .
H(26) H(28) 2.799 .
H(26) H(30) 3.219 .
H(26) H(32) 3.562 .
H(26) H(33) 2.397 .
H(26) H(42) 3.037 3_645
H(26) H(45) 3.508 .
H(27) Cl(2) 3.051 3_645
H(27) P(2) 2.323 .
H(27) N(1) 3.201 .
H(27) C(13) 2.551 .
H(27) C(14) 2.022 .
H(27) C(17) 3.134 .
H(27) C(19) 2.893 .
H(27) C(21) 2.938 .
H(27) C(22) 3.018 .
H(27) C(24) 3.189 .
H(27) H(22) 2.373 .
H(27) H(26) 1.551 .
H(27) H(31) 3.241 .
H(27) H(33) 2.131 .
H(27) H(37) 2.704 .
H(27) H(39) 2.939 .
H(27) H(45) 2.606 .
H(28) Cl(1) 3.070 .
H(28) P(2) 3.150 .
H(28) C(8) 3.156 4_655
H(28) C(16) 3.380 .
H(28) C(17) 2.049 .
H(28) C(19) 2.462 .
H(28) C(20) 3.253 .
H(28) H(4) 3.424 4_655
H(28) H(6) 3.353 4_655
H(28) H(16) 2.821 4_655
H(28) H(17) 3.490 4_655
H(28) H(18) 2.718 4_655
H(28) H(20) 3.457 4_655
H(28) H(26) 2.799 .
H(28) H(29) 1.552 .
H(28) H(30) 1.551 .
H(28) H(31) 3.367 .
H(28) H(32) 2.308 .
H(28) H(33) 2.635 .
H(28) H(34) 3.337 .
H(28) H(35) 3.569 .
H(29) P(2) 3.590 .
H(29) C(3) 3.216 4_655
H(29) C(15) 3.171 3_655
H(29) C(17) 2.084 .
H(29) C(19) 2.900 .
H(29) C(20) 2.504 .
H(29) H(4) 2.626 4_655
H(29) H(5) 3.572 4_655
H(29) H(6) 3.027 4_655
H(29) H(16) 3.410 4_655
H(29) H(24) 2.384 3_655
H(29) H(25) 3.201 3_655
H(29) H(28) 1.552 .
H(29) H(30) 1.551 .
H(29) H(31) 3.555 .
H(29) H(32) 2.679 .
H(29) H(33) 3.491 .
H(29) H(34) 2.261 .
H(29) H(35) 2.737 .
H(29) H(36) 3.396 .
H(29) H(37) 3.523 4_555
H(30) Mo(1) 3.168 .
H(30) Cl(1) 2.656 .
H(30) Cl(2) 3.155 .
H(30) P(2) 2.670 .
H(30) C(16) 3.552 .
H(30) C(17) 2.062 .
H(30) C(19) 3.263 .
H(30) C(20) 2.891 .
H(30) H(4) 3.319 4_655
H(30) H(18) 3.576 4_655
H(30) H(20) 3.337 4_655
H(30) H(22) 3.498 3_655
H(30) H(24) 3.011 3_655
H(30) H(26) 3.219 .
H(30) H(28) 1.551 .
H(30) H(29) 1.551 .
H(30) H(32) 3.403 .
H(30) H(33) 3.542 .
H(30) H(34) 2.638 .
H(30) H(35) 3.525 .
H(30) H(36) 3.511 .
H(31) P(2) 3.236 .
H(31) C(6) 3.573 3_645
H(31) C(17) 2.039 .
H(31) C(18) 3.259 .
H(31) C(20) 2.499 .
H(31) C(21) 3.557 .
H(31) C(22) 2.860 .
H(31) H(1) 3.275 1_455
H(31) H(5) 3.475 1_455
H(31) H(11) 3.046 3_645
H(31) H(12) 3.457 3_645
H(31) H(27) 3.241 .
H(31) H(28) 3.367 .
H(31) H(29) 3.555 .
H(31) H(32) 1.551 .
H(31) H(33) 1.551 .
H(31) H(34) 3.382 .
H(31) H(35) 2.296 .
H(31) H(36) 2.748 .
H(31) H(37) 3.243 .
H(31) H(38) 3.422 .
H(31) H(39) 1.929 .
H(31) H(44) 3.464 4_555
H(32) C(6) 3.289 3_645
H(32) C(17) 2.072 .
H(32) C(18) 2.498 .
H(32) C(20) 2.903 .
H(32) C(24) 3.543 4_555
H(32) H(10) 3.014 3_645
H(32) H(11) 3.108 3_645
H(32) H(12) 3.194 3_645
H(32) H(26) 3.562 .
H(32) H(28) 2.308 .
H(32) H(29) 2.679 .
H(32) H(30) 3.403 .
H(32) H(31) 1.551 .
H(32) H(33) 1.551 .
H(32) H(34) 3.505 .
H(32) H(35) 2.682 .
H(32) H(36) 3.549 .
H(32) H(37) 3.496 4_555
H(32) H(39) 3.375 .
H(32) H(44) 2.598 4_555
H(33) Cl(3) 3.423 3_645
H(33) P(2) 2.799 .
H(33) C(6) 3.287 3_645
H(33) C(16) 2.479 .
H(33) C(17) 2.055 .
H(33) C(18) 2.889 .
H(33) C(20) 3.283 .
H(33) C(22) 3.314 .
H(33) H(10) 3.391 3_645
H(33) H(11) 3.152 3_645
H(33) H(12) 2.803 3_645
H(33) H(26) 2.397 .
H(33) H(27) 2.131 .
H(33) H(28) 2.635 .
H(33) H(29) 3.491 .
H(33) H(30) 3.542 .
H(33) H(31) 1.551 .
H(33) H(32) 1.551 .
H(33) H(35) 3.396 .
H(33) H(37) 3.393 .
H(33) H(39) 2.621 .
H(34) P(2) 3.192 .
H(34) C(11) 3.597 3_655
H(34) C(12) 2.900 3_655
H(34) C(13) 2.969 3_655
H(34) C(15) 3.080 3_655
H(34) C(17) 2.038 .
H(34) C(18) 2.438 .
H(34) C(19) 3.247 .
H(34) H(9) 3.397 3_655
H(34) H(22) 3.009 3_655
H(34) H(24) 2.706 3_655
H(34) H(25) 3.167 3_655
H(34) H(28) 3.337 .
H(34) H(29) 2.261 .
H(34) H(30) 2.638 .
H(34) H(31) 3.382 .
H(34) H(32) 3.505 .
H(34) H(35) 1.551 .
H(34) H(36) 1.551 .
H(34) H(40) 3.266 .
H(34) H(42) 3.441 .
H(35) C(17) 2.060 .
H(35) C(18) 2.927 .
H(35) C(19) 2.493 .
H(35) H(8) 3.304 3_655
H(35) H(28) 3.569 .
H(35) H(29) 2.737 .
H(35) H(30) 3.525 .
H(35) H(31) 2.296 .
H(35) H(32) 2.682 .
H(35) H(33) 3.396 .
H(35) H(34) 1.551 .
H(35) H(36) 1.551 .
H(35) H(39) 3.107 .
H(35) H(40) 3.404 .
H(36) P(2) 2.729 .
H(36) C(4) 3.341 3_655
H(36) C(17) 2.052 .
H(36) C(18) 3.249 .
H(36) C(19) 2.962 .
H(36) C(21) 2.728 .
H(36) C(22) 2.935 .
H(36) C(23) 2.480 .
H(36) H(7) 3.028 3_655
H(36) H(8) 3.112 3_655
H(36) H(9) 3.335 3_655
H(36) H(29) 3.396 .
H(36) H(30) 3.511 .
H(36) H(31) 2.748 .
H(36) H(32) 3.549 .
H(36) H(34) 1.551 .
H(36) H(35) 1.551 .
H(36) H(38) 3.148 .
H(36) H(39) 2.522 .
H(36) H(40) 1.930 .
H(36) H(41) 3.362 .
H(36) H(42) 2.609 .
H(37) P(2) 3.241 .
H(37) C(3) 3.554 1_455
H(37) C(16) 3.323 .
H(37) C(21) 2.028 .
H(37) C(23) 3.241 .
H(37) C(24) 2.394 .
H(37) H(5) 3.215 1_455
H(37) H(6) 3.093 1_455
H(37) H(16) 3.486 1_455
H(37) H(27) 2.704 .
H(37) H(29) 3.523 4_554
H(37) H(31) 3.243 .
H(37) H(32) 3.496 4_554
H(37) H(33) 3.393 .
H(37) H(38) 1.551 .
H(37) H(39) 1.551 .
H(37) H(40) 3.405 .
H(37) H(41) 3.482 .
H(37) H(43) 3.298 .
H(37) H(44) 2.171 .
H(37) H(45) 2.597 .
H(38) C(3) 3.553 1_455
H(38) C(7) 3.355 1_455
H(38) C(8) 3.388 1_455
H(38) C(21) 2.070 .
H(38) C(23) 2.494 .
H(38) C(24) 2.877 .
H(38) H(5) 3.477 1_455
H(38) H(6) 2.796 1_455
H(38) H(14) 2.722 1_455
H(38) H(15) 3.225 1_455
H(38) H(16) 2.501 1_455
H(38) H(31) 3.422 .
H(38) H(36) 3.148 .
H(38) H(37) 1.551 .
H(38) H(39) 1.551 .
H(38) H(40) 2.334 .
H(38) H(41) 2.653 .
H(38) H(42) 3.403 .
H(38) H(43) 3.522 .
H(38) H(44) 2.630 .
H(38) H(45) 3.485 .
H(39) P(2) 2.804 .
H(39) C(3) 3.591 1_455
H(39) C(16) 3.408 .
H(39) C(17) 2.748 .
H(39) C(19) 2.501 .
H(39) C(20) 2.933 .
H(39) C(21) 2.060 .
H(39) C(23) 2.951 .
H(39) C(24) 3.228 .
H(39) H(5) 3.120 1_455
H(39) H(6) 3.160 1_455
H(39) H(14) 3.421 1_455
H(39) H(15) 3.381 1_455
H(39) H(27) 2.939 .
H(39) H(31) 1.929 .
H(39) H(32) 3.375 .
H(39) H(33) 2.621 .
H(39) H(35) 3.107 .
H(39) H(36) 2.522 .
H(39) H(37) 1.551 .
H(39) H(38) 1.551 .
H(39) H(40) 2.756 .
H(39) H(41) 3.519 .
H(39) H(44) 3.319 .
H(39) H(45) 3.504 .
H(40) P(2) 3.211 .
H(40) C(4) 3.305 3_655
H(40) C(17) 3.583 .
H(40) C(20) 2.869 .
H(40) C(21) 2.068 .
H(40) C(22) 2.520 .
H(40) C(24) 3.260 .
H(40) H(7) 2.540 3_655
H(40) H(8) 3.330 3_655
H(40) H(14) 3.264 1_455
H(40) H(34) 3.266 .
H(40) H(35) 3.404 .
H(40) H(36) 1.930 .
H(40) H(37) 3.405 .
H(40) H(38) 2.334 .
H(40) H(39) 2.756 .
H(40) H(41) 1.551 .
H(40) H(42) 1.551 .
H(40) H(43) 3.384 .
H(40) H(44) 3.539 .
H(41) C(8) 3.334 2_455
H(41) C(21) 2.067 .
H(41) C(22) 2.876 .
H(41) C(24) 2.477 .
H(41) H(10) 2.772 2_455
H(41) H(17) 2.882 2_455
H(41) H(18) 2.957 2_455
H(41) H(19) 3.331 2_455
H(41) H(36) 3.362 .
H(41) H(37) 3.482 .
H(41) H(38) 2.653 .
H(41) H(39) 3.519 .
H(41) H(40) 1.551 .
H(41) H(42) 1.551 .
H(41) H(43) 2.296 .
H(41) H(44) 2.657 .
H(41) H(45) 3.382 .
H(42) Cl(1) 3.534 3_655
H(42) Cl(3) 2.810 .
H(42) P(2) 2.735 .
H(42) C(20) 3.330 .
H(42) C(21) 2.057 .
H(42) C(22) 3.281 .
H(42) C(24) 2.880 .
H(42) H(7) 3.476 3_655
H(42) H(17) 3.473 2_455
H(42) H(26) 3.037 3_655
H(42) H(34) 3.441 .
H(42) H(36) 2.609 .
H(42) H(38) 3.403 .
H(42) H(40) 1.551 .
H(42) H(41) 1.551 .
H(42) H(43) 2.654 .
H(42) H(44) 3.479 .
H(42) H(45) 3.531 .
H(43) Cl(3) 2.770 .
H(43) P(2) 3.179 .
H(43) N(1) 3.349 .
H(43) C(6) 3.479 2_455
H(43) C(8) 3.448 2_455
H(43) C(14) 3.486 .
H(43) C(21) 2.053 .
H(43) C(22) 3.228 .
H(43) C(23) 2.478 .
H(43) H(10) 2.873 2_455
H(43) H(11) 3.298 2_455
H(43) H(17) 2.554 2_455
H(43) H(37) 3.298 .
H(43) H(38) 3.522 .
H(43) H(40) 3.384 .
H(43) H(41) 2.296 .
H(43) H(42) 2.654 .
H(43) H(44) 1.551 .
H(43) H(45) 1.551 .
H(44) P(2) 3.596 .
H(44) C(6) 3.442 2_455
H(44) C(19) 3.427 4_554
H(44) C(21) 2.047 .
H(44) C(22) 2.418 .
H(44) C(23) 2.884 .
H(44) H(10) 2.770 2_455
H(44) H(11) 3.254 2_455
H(44) H(17) 3.595 2_455
H(44) H(31) 3.464 4_554
H(44) H(32) 2.598 4_554
H(44) H(37) 2.171 .
H(44) H(38) 2.630 .
H(44) H(39) 3.319 .
H(44) H(40) 3.539 .
H(44) H(41) 2.657 .
H(44) H(42) 3.479 .
H(44) H(43) 1.551 .
H(44) H(45) 1.551 .
H(45) P(2) 2.706 .
H(45) N(1) 2.623 .
H(45) C(10) 3.290 .
H(45) C(12) 3.374 .
H(45) C(13) 2.671 .
H(45) C(14) 2.221 .
H(45) C(16) 2.576 .
H(45) C(21) 2.039 .
H(45) C(22) 2.865 .
H(45) C(23) 3.258 .
H(45) H(22) 3.069 .
H(45) H(26) 3.508 .
H(45) H(27) 2.606 .
H(45) H(37) 2.597 .
H(45) H(38) 3.485 .
H(45) H(39) 3.504 .
H(45) H(41) 3.382 .
H(45) H(42) 3.531 .
H(45) H(43) 1.551 .
H(45) H(44) 1.551 .

loop_
_geom_torsion_atom_site_label_1
_geom_torsion_atom_site_label_2
_geom_torsion_atom_site_label_3
_geom_torsion_atom_site_label_4
_geom_torsion
Cl(1) Mo(1) P(1) C(1) 11.01(11)
Cl(1) Mo(1) P(1) C(5) -132.55(12)
Cl(1) Mo(1) P(1) C(9) 119.66(11)
Cl(1) Mo(1) P(2) C(16) -56.37(9)
Cl(1) Mo(1) P(2) C(17) 50.68(13)
Cl(1) Mo(1) P(2) C(21) -163.57(13)
Cl(1) Mo(1) N(1) C(10) -116.0(2)
Cl(1) Mo(1) N(1) C(14) 63.2(2)
Cl(2) Mo(1) P(1) C(1) 100.84(11)
Cl(2) Mo(1) P(1) C(5) -42.72(12)
Cl(2) Mo(1) P(1) C(9) -150.51(11)
Cl(2) Mo(1) P(2) C(16) -145.27(9)
Cl(2) Mo(1) P(2) C(17) -38.22(13)
Cl(2) Mo(1) P(2) C(21) 107.52(13)
Cl(2) Mo(1) N(1) C(10) -47.8(10)
Cl(2) Mo(1) N(1) C(14) 131.4(8)
Cl(3) Mo(1) P(1) C(1) -167.72(11)
Cl(3) Mo(1) P(1) C(5) 48.72(12)
Cl(3) Mo(1) P(1) C(9) -59.07(11)
Cl(3) Mo(1) P(2) C(16) 123.09(9)
Cl(3) Mo(1) P(2) C(17) -129.86(13)
Cl(3) Mo(1) P(2) C(21) 15.89(13)
Cl(3) Mo(1) N(1) C(10) 65.6(2)
Cl(3) Mo(1) N(1) C(14) -115.2(2)
P(1) Mo(1) P(2) C(16) 35.08(12)
P(1) Mo(1) P(2) C(17) 142.13(13)
P(1) Mo(1) P(2) C(21) -72.12(15)
P(2) Mo(1) P(1) C(1) -79.50(13)
P(2) Mo(1) P(1) C(5) 136.94(12)
P(2) Mo(1) P(1) C(9) 29.15(13)
P(1) Mo(1) N(1) C(10) -23.4(2)
P(1) Mo(1) N(1) C(14) 155.7(2)
N(1) Mo(1) P(1) C(1) -77.30(13)
N(1) Mo(1) P(1) C(5) 139.14(13)
N(1) Mo(1) P(1) C(9) 31.35(12)
P(2) Mo(1) N(1) C(10) 155.6(2)
P(2) Mo(1) N(1) C(14) -25.3(2)
N(1) Mo(1) P(2) C(16) 32.87(11)
N(1) Mo(1) P(2) C(17) 139.93(14)
N(1) Mo(1) P(2) C(21) -74.33(15)
Mo(1) P(1) C(1) C(2) -67.2(2)
Mo(1) P(1) C(1) C(3) 170.30(19)
Mo(1) P(1) C(1) C(4) 51.9(2)
Mo(1) P(1) C(5) C(6) -19.2(2)
Mo(1) P(1) C(5) C(7) 98.2(2)
Mo(1) P(1) C(5) C(8) -138.67(19)
Mo(1) P(1) C(9) C(10) -43.0(2)
C(1) P(1) C(5) C(6) -165.6(2)
C(1) P(1) C(5) C(7) -48.2(2)
C(1) P(1) C(5) C(8) 74.9(2)
C(5) P(1) C(1) C(2) 80.9(2)
C(5) P(1) C(1) C(3) -41.7(2)
C(5) P(1) C(1) C(4) -160.1(2)
C(1) P(1) C(9) C(10) 77.5(2)
C(9) P(1) C(1) C(2) -168.7(2)
C(9) P(1) C(1) C(3) 68.8(2)
C(9) P(1) C(1) C(4) -49.7(2)
C(5) P(1) C(9) C(10) -167.7(2)
C(9) P(1) C(5) C(6) 82.9(2)
C(9) P(1) C(5) C(7) -159.7(2)
C(9) P(1) C(5) C(8) -36.6(2)
Mo(1) P(2) C(16) C(14) -44.5(2)
Mo(1) P(2) C(17) C(18) -17.8(2)
Mo(1) P(2) C(17) C(19) -136.8(2)
Mo(1) P(2) C(17) C(20) 99.8(2)
Mo(1) P(2) C(21) C(22) 167.3(2)
Mo(1) P(2) C(21) C(23) -70.6(2)
Mo(1) P(2) C(21) C(24) 48.3(2)
C(16) P(2) C(17) C(18) 82.7(2)
C(16) P(2) C(17) C(19) -36.3(2)
C(16) P(2) C(17) C(20) -159.7(2)
C(17) P(2) C(16) C(14) -169.2(2)
C(16) P(2) C(21) C(22) 67.6(2)
C(16) P(2) C(21) C(23) -170.3(2)
C(16) P(2) C(21) C(24) -51.4(2)
C(21) P(2) C(16) C(14) 76.3(2)
C(17) P(2) C(21) C(22) -42.7(3)
C(17) P(2) C(21) C(23) 79.5(2)
C(17) P(2) C(21) C(24) -161.7(2)
C(21) P(2) C(17) C(18) -166.5(2)
C(21) P(2) C(17) C(19) 74.5(2)
C(21) P(2) C(17) C(20) -48.9(2)
Mo(1) N(1) C(10) C(9) 0.9(3)
Mo(1) N(1) C(10) C(11) 179.8(2)
Mo(1) N(1) C(14) C(13) -178.6(2)
Mo(1) N(1) C(14) C(16) 2.5(3)
C(10) N(1) C(14) C(13) 0.6(4)
C(10) N(1) C(14) C(16) -178.4(2)
C(14) N(1) C(10) C(9) -178.3(2)
C(14) N(1) C(10) C(11) 0.7(4)
P(1) C(9) C(10) N(1) 34.4(3)
P(1) C(9) C(10) C(11) -144.6(2)
N(1) C(10) C(11) C(12) -1.3(4)
C(9) C(10) C(11) C(12) 177.7(2)
C(10) C(11) C(12) C(13) 0.6(4)
C(10) C(11) C(12) C(15) -179.5(3)
C(11) C(12) C(13) C(14) 0.7(4)
C(15) C(12) C(13) C(14) -179.2(3)
C(12) C(13) C(14) N(1) -1.3(4)
C(12) C(13) C(14) C(16) 177.6(2)
N(1) C(14) C(16) P(2) 35.4(3)
C(13) C(14) C(16) P(2) -143.6(2)
